data_7043826
loop_
_publ_author_name
'Halder, Shibashis'
'Dey, Arka'
'Bhattacharjee, Aradhita'
'Ortega-Castro, Joaquin'
'Frontera, Antonio'
'Ray, Partha Pratim'
'Roy, Partha'

_publ_section_title
;
 Cd(II)-based MOF as a photosensitive Schottky diode: experimental and
 theoretical studies
;
_journal_name_full 'Dalton Trans.'
_journal_paper_doi 10.1039/C7DT02184D
_journal_year 2017
_chemical_formula_moiety 'C14 H10 Cd N6 S2'
_chemical_formula_sum 'C14 H10 Cd N6 S2'
_chemical_formula_weight 438.81
_space_group_crystal_system triclinic
_space_group_IT_number 2
_space_group_name_Hall '-P 1'
_space_group_name_H-M_alt 'P -1'
_symmetry_space_group_name_Hall '-P 1'
_symmetry_space_group_name_H-M 'P -1'
_atom_sites_solution_hydrogens geom
_audit_creation_method SHELXL-2014/7
_audit_update_record
;
2017-04-12 deposited with the CCDC.
2017-07-25 downloaded from the CCDC.
;
_cell_angle_alpha 69.796(3)
_cell_angle_beta 73.995(3)
_cell_angle_gamma 79.063(3)
_cell_formula_units_Z 1
_cell_length_a 5.8851(4)
_cell_length_b 8.2150(6)
_cell_length_c 10.0094(8)
_cell_measurement_reflns_used 230
_cell_measurement_temperature 294(2)
_cell_measurement_theta_max 20.57
_cell_measurement_theta_min 7.51
_cell_volume 434.13(6)
_computing_cell_refinement 'SMART APEX II'
_computing_data_collection 'SMART APEX II (Bruker,2010)'
_computing_data_reduction 'SAINT (Bruker,2000)'
_computing_molecular_graphics 'Ortep-3v2 for windows (Farrugia, 1997)'
_computing_publication_material 'PLATON (Spek, 2008)'
_computing_structure_refinement 'SHELXL-2014/7 (Sheldrick, 2014)'
_computing_structure_solution 'SHELXL-2014/7 (Sheldrick, 2014)'
_diffrn_ambient_temperature 294(2)
_diffrn_measured_fraction_theta_full 0.994
_diffrn_measured_fraction_theta_max 0.994
_diffrn_measurement_device_type graphite
_diffrn_radiation_type MoK\a
_diffrn_radiation_wavelength 0.71073
_diffrn_reflns_av_R_equivalents 0.0377
_diffrn_reflns_av_unetI/netI 0.0328
_diffrn_reflns_Laue_measured_fraction_full 0.994
_diffrn_reflns_Laue_measured_fraction_max 0.994
_diffrn_reflns_limit_h_max 6
_diffrn_reflns_limit_h_min -6
_diffrn_reflns_limit_k_max 9
_diffrn_reflns_limit_k_min -9
_diffrn_reflns_limit_l_max 11
_diffrn_reflns_limit_l_min -11
_diffrn_reflns_number 5742
_diffrn_reflns_point_group_measured_fraction_full 0.994
_diffrn_reflns_point_group_measured_fraction_max 0.994
_diffrn_reflns_theta_full 24.857
_diffrn_reflns_theta_max 24.857
_diffrn_reflns_theta_min 2.227
_diffrn_source 'fine-focus sealed tube'
_exptl_absorpt_coefficient_mu 1.504
_exptl_absorpt_correction_T_max 0.928
_exptl_absorpt_correction_T_min 0.897
_exptl_absorpt_correction_type multi-scan
_exptl_absorpt_process_details 'SADABS (Bruker, 2008)'
_exptl_crystal_colour yellow
_exptl_crystal_density_diffrn 1.678
_exptl_crystal_description needle
_exptl_crystal_F_000 216
_exptl_crystal_size_max 0.12
_exptl_crystal_size_mid 0.06
_exptl_crystal_size_min 0.05
_refine_diff_density_max 1.486
_refine_diff_density_min -0.607
_refine_diff_density_rms 0.141
_refine_ls_extinction_method none
_refine_ls_goodness_of_fit_ref 1.170
_refine_ls_hydrogen_treatment constr
_refine_ls_matrix_type full
_refine_ls_number_parameters 106
_refine_ls_number_reflns 1485
_refine_ls_number_restraints 0
_refine_ls_restrained_S_all 1.170
_refine_ls_R_factor_all 0.0517
_refine_ls_R_factor_gt 0.0495
_refine_ls_shift/su_max 0.000
_refine_ls_shift/su_mean 0.000
_refine_ls_structure_factor_coef Fsqd
_refine_ls_weighting_details 'w=1/[\s^2^(Fo^2^)+(0.0603P)^2^+1.0661P] where P=(Fo^2^+2Fc^2^)/3'
_refine_ls_weighting_scheme calc
_refine_ls_wR_factor_gt 0.1204
_refine_ls_wR_factor_ref 0.1222
_reflns_Friedel_coverage 0.000
_reflns_number_gt 1392
_reflns_number_total 1485
_reflns_threshold_expression 'I > 2\s(I)'
_cod_data_source_file c7dt02184d2.cif
_cod_data_source_block scd
_cod_database_code 7043826
_shelx_shelxl_version_number 2014/7
_shelx_space_group_comment
;
The symmetry employed for this shelxl refinement is uniquely defined
by the following loop, which should always be used as a source of
symmetry information in preference to the above space-group names.
They are only intended as comments.
;

loop_
_space_group_symop_operation_xyz
'x, y, z'
'-x, -y, -z'

loop_
_atom_site_label
_atom_site_type_symbol
_atom_site_fract_x
_atom_site_fract_y
_atom_site_fract_z
_atom_site_U_iso_or_equiv
_atom_site_adp_type
_atom_site_occupancy
_atom_site_site_symmetry_order
_atom_site_calc_flag
_atom_site_refinement_flags_posn
_atom_site_refinement_flags_adp
_atom_site_refinement_flags_occupancy
Cd1 Cd 0.5000 0.0000 0.5000 0.0394(3) Uani 1 2 d S . P
S1 S 1.1320(3) 0.0717(2) 0.71636(18) 0.0511(4) Uani 1 1 d . . .
N1 N 0.4457(10) 0.2899(6) 0.3423(6) 0.0471(12) Uani 1 1 d . . .
N2 N 0.5217(11) 0.9177(7) 0.0486(6) 0.0510(13) Uani 1 1 d . . .
N3 N 0.7521(9) 0.0871(7) 0.5932(6) 0.0478(13) Uani 1 1 d . . .
C1 C 0.5765(14) 0.4069(9) 0.3373(9) 0.063(2) Uani 1 1 d . . .
H1 H 0.6830 0.3729 0.3979 0.076 Uiso 1 1 calc R U .
C2 C 0.5629(14) 0.5765(9) 0.2469(8) 0.0615(19) Uani 1 1 d . . .
H2 H 0.6602 0.6537 0.2464 0.074 Uiso 1 1 calc R U .
C3 C 0.4054(11) 0.6314(8) 0.1574(7) 0.0436(14) Uani 1 1 d . . .
C4 C 0.2659(14) 0.5111(9) 0.1646(9) 0.0613(19) Uani 1 1 d . . .
H4 H 0.1537 0.5430 0.1079 0.074 Uiso 1 1 calc R U .
C5 C 0.2924(13) 0.3441(8) 0.2554(8) 0.0582(19) Uani 1 1 d . . .
H5 H 0.1986 0.2640 0.2567 0.070 Uiso 1 1 calc R U .
C6 C 0.3866(13) 0.8121(8) 0.0584(7) 0.0498(16) Uani 1 1 d . . .
H6 H 0.2727 0.8475 0.0027 0.060 Uiso 1 1 calc R U .
C7 C 0.9112(10) 0.0798(7) 0.6417(6) 0.0361(12) Uani 1 1 d . . .

loop_
_atom_site_aniso_label
_atom_site_aniso_U_11
_atom_site_aniso_U_22
_atom_site_aniso_U_33
_atom_site_aniso_U_23
_atom_site_aniso_U_13
_atom_site_aniso_U_12
Cd1 0.0344(4) 0.0292(4) 0.0524(4) -0.0009(3) -0.0212(3) -0.0038(2)
S1 0.0411(9) 0.0692(11) 0.0525(10) -0.0245(8) -0.0211(7) -0.0017(8)
N1 0.054(3) 0.031(3) 0.054(3) -0.006(2) -0.019(3) -0.001(2)
N2 0.065(4) 0.027(3) 0.049(3) 0.008(2) -0.020(3) -0.005(2)
N3 0.042(3) 0.047(3) 0.059(3) -0.014(3) -0.023(3) -0.004(2)
C1 0.080(5) 0.036(4) 0.079(5) 0.004(3) -0.050(4) -0.012(3)
C2 0.078(5) 0.034(4) 0.078(5) -0.002(3) -0.041(4) -0.015(3)
C3 0.051(4) 0.031(3) 0.044(3) -0.006(3) -0.012(3) -0.002(3)
C4 0.068(5) 0.047(4) 0.071(5) 0.000(3) -0.041(4) -0.006(3)
C5 0.068(5) 0.032(3) 0.074(5) 0.007(3) -0.040(4) -0.011(3)
C6 0.067(4) 0.033(3) 0.043(3) -0.001(3) -0.019(3) -0.001(3)
C7 0.037(3) 0.035(3) 0.036(3) -0.010(2) -0.007(2) -0.005(2)

loop_
_atom_type_symbol
_atom_type_description
_atom_type_scat_dispersion_real
_atom_type_scat_dispersion_imag
_atom_type_scat_source
C C 0.0033 0.0016 'International Tables Vol C Tables 4.2.6.8 and 6.1.1.4'
H H 0.0000 0.0000 'International Tables Vol C Tables 4.2.6.8 and 6.1.1.4'
Cd Cd -0.8075 1.2024 'International Tables Vol C Tables 4.2.6.8 and 6.1.1.4'
N N 0.0061 0.0033 'International Tables Vol C Tables 4.2.6.8 and 6.1.1.4'
S S 0.1246 0.1234 'International Tables Vol C Tables 4.2.6.8 and 6.1.1.4'

loop_
_geom_angle_atom_site_label_1
_geom_angle_atom_site_label_2
_geom_angle_atom_site_label_3
_geom_angle
_geom_angle_site_symmetry_1
_geom_angle_site_symmetry_3
N3 Cd1 N3 180.0 2_656 .
N3 Cd1 N1 90.34(19) 2_656 .
N3 Cd1 N1 89.66(19) . .
N3 Cd1 N1 89.66(19) 2_656 2_656
N3 Cd1 N1 90.34(19) . 2_656
N1 Cd1 N1 180.0 . 2_656
N3 Cd1 S1 91.41(14) 2_656 1_455
N3 Cd1 S1 88.59(14) . 1_455
N1 Cd1 S1 91.11(13) . 1_455
N1 Cd1 S1 88.89(13) 2_656 1_455
N3 Cd1 S1 88.59(14) 2_656 2_756
N3 Cd1 S1 91.41(14) . 2_756
N1 Cd1 S1 88.89(13) . 2_756
N1 Cd1 S1 91.11(13) 2_656 2_756
S1 Cd1 S1 180.0 1_455 2_756
C7 S1 Cd1 98.0(2) . 1_655
C1 N1 C5 116.7(6) . .
C1 N1 Cd1 118.8(4) . .
C5 N1 Cd1 124.5(4) . .
C6 N2 N2 113.2(7) . 2_675
C7 N3 Cd1 158.8(5) . .
N1 C1 C2 123.2(6) . .
N1 C1 H1 118.4 . .
C2 C1 H1 118.4 . .
C3 C2 C1 119.8(6) . .
C3 C2 H2 120.1 . .
C1 C2 H2 120.1 . .
C4 C3 C2 117.0(6) . .
C4 C3 C6 121.6(6) . .
C2 C3 C6 121.4(6) . .
C5 C4 C3 119.8(6) . .
C5 C4 H4 120.1 . .
C3 C4 H4 120.1 . .
N1 C5 C4 123.4(6) . .
N1 C5 H5 118.3 . .
C4 C5 H5 118.3 . .
N2 C6 C3 120.7(6) . .
N2 C6 H6 119.6 . .
C3 C6 H6 119.6 . .
N3 C7 S1 177.8(6) . .

loop_
_geom_bond_atom_site_label_1
_geom_bond_atom_site_label_2
_geom_bond_distance
_geom_bond_site_symmetry_2
Cd1 N3 2.283(5) 2_656
Cd1 N3 2.283(5) .
Cd1 N1 2.379(5) .
Cd1 N1 2.379(5) 2_656
Cd1 S1 2.7455(17) 1_455
Cd1 S1 2.7455(17) 2_756
S1 C7 1.650(6) .
S1 Cd1 2.7455(17) 1_655
N1 C1 1.321(8) .
N1 C5 1.335(8) .
N2 C6 1.247(8) .
N2 N2 1.392(10) 2_675
N3 C7 1.151(8) .
C1 C2 1.376(10) .
C1 H1 0.9300 .
C2 C3 1.373(10) .
C2 H2 0.9300 .
C3 C4 1.372(9) .
C3 C6 1.477(8) .
C4 C5 1.367(9) .
C4 H4 0.9300 .
C5 H5 0.9300 .
C6 H6 0.9300 .
